data_7042509
loop_
_publ_author_name
'Roy, Sourav'
'Drew, Michael G. B.'
'Bauz\'a, Antonio'
'Frontera, Antonio'
'Chattopadhyay, Shouvik'

_publ_section_title
;
 Estimation of conventional C-H\p (arene), unconventional C-H\p (chelate)
 and C-H\p (thiocyanate) interactions in hetero-nuclear
 nickel(ii)-cadmium(ii) complexes with a compartmental Schiff base.
;
_journal_issue 16
_journal_name_full 'Dalton transactions (Cambridge, England : 2003)'
_journal_page_first 5384
_journal_page_last 5397
_journal_paper_doi 10.1039/c6dt04906k
_journal_volume 46
_journal_year 2017
_chemical_formula_sum 'C26 H35 Cd N3 Ni O8 S'
_chemical_formula_weight 720.74
_chemical_name_systematic
;
 ?
;
_space_group_IT_number 19
_symmetry_cell_setting orthorhombic
_symmetry_space_group_name_Hall 'P 2ac 2ab'
_symmetry_space_group_name_H-M 'P 21 21 21'
_atom_sites_solution_hydrogens geom
_atom_sites_solution_primary direct
_atom_sites_solution_secondary difmap
_audit_creation_method SHELXL-97
_audit_update_record
;
2017-03-16 deposited with the CCDC.
2017-03-16 downloaded from the CCDC.
;
_cell_angle_alpha 90.00
_cell_angle_beta 90.00
_cell_angle_gamma 90.00
_cell_formula_units_Z 4
_cell_length_a 7.7212(4)
_cell_length_b 16.2457(10)
_cell_length_c 23.8774(13)
_cell_measurement_reflns_used 16951
_cell_measurement_temperature 150(2)
_cell_measurement_theta_max 29.99
_cell_measurement_theta_min 3.38
_cell_volume 2995.1(3)
_computing_cell_refinement 'Crysalis, Oxford Diffraction'
_computing_data_collection 'Crysalis, Oxford Diffraction'
_computing_data_reduction 'Crysalis, Oxford Diffraction'
_computing_molecular_graphics PLATON(Spek,2004)
_computing_publication_material 'SHELXL, PLATON, WINGX (Ferrugia, 2012)'
_computing_structure_refinement 'SHELXL (Sheldrick, 2008)'
_computing_structure_solution 'SHELXS (Sheldrick, 2008)'
_diffrn_ambient_temperature 150(2)
_diffrn_measured_fraction_theta_full 0.976
_diffrn_measured_fraction_theta_max 0.976
_diffrn_measurement_device_type 'Oxford Diffaction X-Calibor System'
_diffrn_measurement_method '321 frames, counting time 10 s.'
_diffrn_radiation_monochromator graphite
_diffrn_radiation_source 'fine-focus sealed tube'
_diffrn_radiation_type MoK\a
_diffrn_radiation_wavelength 0.71073
_diffrn_reflns_av_R_equivalents 0.0379
_diffrn_reflns_av_sigmaI/netI 0.0611
_diffrn_reflns_limit_h_max 10
_diffrn_reflns_limit_h_min -3
_diffrn_reflns_limit_k_max 22
_diffrn_reflns_limit_k_min -22
_diffrn_reflns_limit_l_max 33
_diffrn_reflns_limit_l_min -32
_diffrn_reflns_number 16951
_diffrn_reflns_theta_full 29.99
_diffrn_reflns_theta_max 29.99
_diffrn_reflns_theta_min 3.38
_diffrn_standards_decay_% n/a
_diffrn_standards_interval_count n/a
_diffrn_standards_interval_time n/a
_exptl_absorpt_coefficient_mu 1.459
_exptl_absorpt_correction_T_max 1.000
_exptl_absorpt_correction_T_min 0.877
_exptl_absorpt_correction_type empirical
_exptl_absorpt_process_details 'ABSPACK, Oxford Diffraction Ltd'
_exptl_crystal_colour black
_exptl_crystal_density_diffrn 1.598
_exptl_crystal_density_method 'not measured'
_exptl_crystal_description block
_exptl_crystal_F_000 1472
_exptl_crystal_size_max 0.25
_exptl_crystal_size_mid 0.23
_exptl_crystal_size_min 0.20
_refine_diff_density_max 1.524
_refine_diff_density_min -1.036
_refine_diff_density_rms 0.112
_refine_ls_abs_structure_details 'Flack H D (1983), Acta Cryst. A39, 876-881'
_refine_ls_abs_structure_Flack 0.05(2)
_refine_ls_extinction_method none
_refine_ls_goodness_of_fit_ref 1.149
_refine_ls_hydrogen_treatment mixed
_refine_ls_matrix_type full
_refine_ls_number_parameters 382
_refine_ls_number_reflns 7895
_refine_ls_number_restraints 4
_refine_ls_restrained_S_all 1.151
_refine_ls_R_factor_all 0.0693
_refine_ls_R_factor_gt 0.0595
_refine_ls_shift/su_max 0.001
_refine_ls_shift/su_mean 0.000
_refine_ls_structure_factor_coef Fsqd
_refine_ls_weighting_details 'calc w=1/[\s^2^(Fo^2^)+(0.0376P)^2^+3.7142P] where P=(Fo^2^+2Fc^2^)/3'
_refine_ls_weighting_scheme calc
_refine_ls_wR_factor_gt 0.1097
_refine_ls_wR_factor_ref 0.1130
_reflns_number_gt 7070
_reflns_number_total 7895
_reflns_threshold_expression >2sigma(I)
_cod_data_source_file c6dt04906k1.cif
_cod_data_source_block 2
_cod_depositor_comments 'Adding full bibliography for 7042509--7042511.cif.'
_cod_original_sg_symbol_H-M P212121
_cod_database_code 7042509

loop_
_symmetry_equiv_pos_as_xyz
'x, y, z'
'-x+1/2, -y, z+1/2'
'-x, y+1/2, -z+1/2'
'x+1/2, -y+1/2, -z'

loop_
_atom_site_label
_atom_site_type_symbol
_atom_site_fract_x
_atom_site_fract_y
_atom_site_fract_z
_atom_site_U_iso_or_equiv
_atom_site_adp_type
_atom_site_occupancy
_atom_site_symmetry_multiplicity
_atom_site_calc_flag
_atom_site_refinement_flags
_atom_site_disorder_assembly
_atom_site_disorder_group
Cd1 Cd 0.11847(5) 0.98115(3) 0.572041(16) 0.02757(10) Uani 1 1 d . A .
Ni1 Ni 0.23479(7) 1.09562(4) 0.68260(3) 0.01933(14) Uani 1 1 d . . .
C1 C 0.3677(8) 0.9617(4) 0.4602(3) 0.0382(14) Uani 1 1 d . . .
N1 N 0.2996(8) 0.9706(4) 0.5030(2) 0.0531(16) Uani 1 1 d . . .
S1 S 0.4594(2) 0.95000(12) 0.40006(7) 0.0465(4) Uani 1 1 d . . .
O11 O 0.1399(4) 1.1103(2) 0.60455(14) 0.0223(7) Uani 1 1 d . . .
C12 C 0.0500(6) 1.1728(3) 0.5850(2) 0.0207(10) Uani 1 1 d . . .
C13 C -0.0472(6) 1.1626(4) 0.5344(2) 0.0250(11) Uani 1 1 d . A .
C14 C -0.1394(7) 1.2267(4) 0.5118(2) 0.0302(12) Uani 1 1 d . . .
H14 H -0.2025 1.2188 0.4790 0.036 Uiso 1 1 calc R . .
C15 C -0.1390(7) 1.3028(4) 0.5373(2) 0.0329(13) Uani 1 1 d . . .
H15 H -0.2002 1.3461 0.5213 0.039 Uiso 1 1 calc R . .
C16 C -0.0485(6) 1.3154(4) 0.5865(2) 0.0283(12) Uani 1 1 d . . .
H16 H -0.0488 1.3671 0.6032 0.034 Uiso 1 1 calc R . .
C17 C 0.0448(6) 1.2500(3) 0.6115(2) 0.0225(10) Uani 1 1 d . . .
C18 C 0.1294(7) 1.2681(3) 0.6642(2) 0.0252(11) Uani 1 1 d . . .
H18 H 0.1225 1.3225 0.6762 0.030 Uiso 1 1 calc R . .
N19 N 0.2125(5) 1.2191(3) 0.69647(19) 0.0243(10) Uani 1 1 d . . .
C20 C 0.2863(7) 1.2557(4) 0.7480(2) 0.0323(13) Uani 1 1 d . . .
H20A H 0.2275 1.3072 0.7557 0.039 Uiso 1 1 calc R . .
H20B H 0.4077 1.2681 0.7416 0.039 Uiso 1 1 calc R . .
C21 C 0.2713(8) 1.2009(4) 0.7984(2) 0.0369(14) Uani 1 1 d . . .
H21A H 0.1517 1.1834 0.8019 0.044 Uiso 1 1 calc R . .
H21B H 0.2992 1.2330 0.8315 0.044 Uiso 1 1 calc R . .
C22 C 0.3848(8) 1.1254(4) 0.7978(2) 0.0337(12) Uani 1 1 d . . .
H22A H 0.5012 1.1412 0.7869 0.040 Uiso 1 1 calc R . .
H22B H 0.3903 1.1026 0.8353 0.040 Uiso 1 1 calc R . .
N23 N 0.3209(5) 1.0618(3) 0.75890(19) 0.0252(10) Uani 1 1 d . . .
C24 C 0.3206(6) 0.9871(4) 0.7776(2) 0.0253(11) Uani 1 1 d . . .
H24 H 0.3553 0.9803 0.8146 0.030 Uiso 1 1 calc R . .
C25 C 0.2730(6) 0.9135(4) 0.7482(2) 0.0265(11) Uani 1 1 d . . .
C26 C 0.2639(7) 0.8405(4) 0.7791(3) 0.0334(13) Uani 1 1 d . . .
H26 H 0.2839 0.8424 0.8175 0.040 Uiso 1 1 calc R . .
C27 C 0.2271(7) 0.7671(4) 0.7549(3) 0.0384(15) Uani 1 1 d . . .
H27 H 0.2202 0.7197 0.7766 0.046 Uiso 1 1 calc R . .
C28 C 0.1993(7) 0.7631(4) 0.6970(3) 0.0344(14) Uani 1 1 d . . .
H28 H 0.1736 0.7128 0.6804 0.041 Uiso 1 1 calc R . .
C29 C 0.2097(6) 0.8327(4) 0.6643(3) 0.0292(12) Uani 1 1 d . . .
C30 C 0.2403(6) 0.9106(3) 0.6905(2) 0.0246(10) Uani 1 1 d . . .
O31 O 0.2426(4) 0.9771(2) 0.65749(14) 0.0241(7) Uani 1 1 d . . .
O291 O 0.1958(5) 0.8353(2) 0.60740(18) 0.0317(9) Uani 1 1 d . . .
C33 C 0.1629(10) 0.7587(4) 0.5792(3) 0.0543(19) Uani 1 1 d . . .
H33A H 0.0519 0.7368 0.5910 0.065 Uiso 1 1 calc R . .
H33B H 0.2519 0.7191 0.5889 0.065 Uiso 1 1 calc R . .
C34 C 0.1621(11) 0.7720(6) 0.5184(4) 0.072(3) Uani 1 1 d . . .
H34A H 0.1588 0.7198 0.4996 0.108 Uiso 1 1 calc R . .
H34B H 0.2650 0.8011 0.5077 0.108 Uiso 1 1 calc R . .
H34C H 0.0621 0.8037 0.5082 0.108 Uiso 1 1 calc R . .
O5 O 0.4952(4) 1.1123(3) 0.65708(16) 0.0274(9) Uani 1 1 d D . .
H41 H 0.562(6) 1.072(3) 0.653(3) 0.033 Uiso 1 1 d D . .
C42 C 0.5409(8) 1.1681(5) 0.6141(3) 0.0429(16) Uani 1 1 d . . .
H42A H 0.4810 1.2192 0.6197 0.064 Uiso 1 1 calc R . .
H42B H 0.5090 1.1454 0.5785 0.064 Uiso 1 1 calc R . .
H42C H 0.6636 1.1775 0.6150 0.064 Uiso 1 1 calc R . .
O1 O -0.0358(5) 1.0781(3) 0.70483(16) 0.0299(9) Uani 1 1 d D . .
H51 H -0.061(8) 1.061(4) 0.6731(14) 0.036 Uiso 1 1 d D . .
C52 C -0.1089(8) 1.0386(4) 0.7521(2) 0.0418(16) Uani 1 1 d . . .
H52A H -0.0555 1.0593 0.7855 0.063 Uiso 1 1 calc R . .
H52B H -0.0898 0.9804 0.7494 0.063 Uiso 1 1 calc R . .
H52C H -0.2311 1.0495 0.7533 0.063 Uiso 1 1 calc R . .
O61 O -0.1230(5) 0.9142(3) 0.5717(2) 0.0460(10) Uani 1 1 d . . .
C62 C -0.2432(7) 0.9423(4) 0.6027(3) 0.0327(12) Uani 1 1 d . . .
O63 O -0.2395(5) 1.0041(3) 0.62910(18) 0.0449(12) Uani 1 1 d . . .
C64 C -0.4035(8) 0.8885(5) 0.6034(4) 0.057(2) Uani 1 1 d . . .
H64A H -0.3711 0.8323 0.5967 0.085 Uiso 1 1 calc R . .
H64B H -0.4819 0.9064 0.5746 0.085 Uiso 1 1 calc R . .
H64C H -0.4592 0.8928 0.6392 0.085 Uiso 1 1 calc R . .
O131 O -0.0392(5) 1.0843(3) 0.51291(16) 0.0321(9) Uani 1 1 d . . .
C131 C -0.1522(9) 1.0618(5) 0.4674(3) 0.0521(19) Uani 0.667(14) 1 d PD A 1
H13A H -0.1779 1.0035 0.4700 0.063 Uiso 0.667(14) 1 calc PR A 1
H13B H -0.2604 1.0916 0.4713 0.063 Uiso 0.667(14) 1 calc PR A 1
C132 C -0.0812(13) 1.0786(8) 0.4130(3) 0.047(3) Uani 0.667(14) 1 d PD A 1
H13C H -0.1626 1.0623 0.3847 0.056 Uiso 0.667(14) 1 calc PR A 1
H13D H 0.0246 1.0483 0.4083 0.056 Uiso 0.667(14) 1 calc PR A 1
H13E H -0.0580 1.1364 0.4096 0.056 Uiso 0.667(14) 1 calc PR A 1
C133 C -0.1522(9) 1.0618(5) 0.4674(3) 0.0521(19) Uani 0.333(14) 1 d PD A 2
H13F H -0.1598 1.1072 0.4411 0.063 Uiso 0.333(14) 1 calc PR A 2
H13G H -0.2675 1.0512 0.4818 0.063 Uiso 0.333(14) 1 calc PR A 2
C134 C -0.087(2) 0.9873(14) 0.4380(9) 0.060(9) Uani 0.333(14) 1 d PD A 2
H13H H -0.1605 0.9752 0.4066 0.072 Uiso 0.333(14) 1 calc PR A 2
H13I H -0.0868 0.9415 0.4633 0.072 Uiso 0.333(14) 1 calc PR A 2
H13J H 0.0289 0.9972 0.4249 0.072 Uiso 0.333(14) 1 calc PR A 2

loop_
_atom_site_aniso_label
_atom_site_aniso_U_11
_atom_site_aniso_U_22
_atom_site_aniso_U_33
_atom_site_aniso_U_23
_atom_site_aniso_U_13
_atom_site_aniso_U_12
Cd1 0.03519(18) 0.02282(19) 0.02469(17) -0.00326(19) -0.00227(17) 0.00127(16)
Ni1 0.0198(3) 0.0182(3) 0.0199(3) 0.0013(3) -0.0009(2) -0.0009(2)
C1 0.041(3) 0.033(4) 0.041(3) 0.002(3) -0.010(3) 0.006(3)
N1 0.064(4) 0.051(4) 0.044(3) 0.005(3) 0.016(3) 0.012(3)
S1 0.0689(11) 0.0393(10) 0.0313(8) -0.0068(8) 0.0075(8) 0.0042(8)
O11 0.0290(17) 0.0175(19) 0.0205(16) 0.0035(14) -0.0026(14) 0.0040(14)
C12 0.019(2) 0.023(3) 0.020(2) 0.004(2) 0.0008(17) -0.0001(18)
C13 0.027(2) 0.026(3) 0.022(2) 0.003(2) 0.004(2) -0.002(2)
C14 0.029(3) 0.037(3) 0.025(3) 0.007(2) 0.001(2) 0.006(2)
C15 0.027(3) 0.035(3) 0.037(3) 0.014(3) 0.002(2) 0.008(2)
C16 0.029(2) 0.020(3) 0.036(3) 0.007(2) 0.007(2) 0.003(2)
C17 0.025(2) 0.020(3) 0.022(2) 0.005(2) 0.0043(19) -0.0021(19)
C18 0.024(2) 0.018(3) 0.034(3) -0.002(2) 0.007(2) -0.001(2)
N19 0.0183(18) 0.028(3) 0.027(2) -0.001(2) 0.0010(16) -0.0008(16)
C20 0.036(3) 0.024(3) 0.037(3) -0.006(3) -0.006(2) -0.005(2)
C21 0.051(4) 0.037(4) 0.023(3) -0.003(3) -0.009(3) -0.007(3)
C22 0.040(3) 0.040(4) 0.021(2) 0.000(2) -0.008(3) -0.003(3)
N23 0.0179(18) 0.034(3) 0.024(2) 0.001(2) -0.0006(16) -0.0041(17)
C24 0.021(2) 0.031(3) 0.024(2) 0.003(3) -0.0007(18) -0.001(2)
C25 0.020(2) 0.025(3) 0.035(3) 0.013(2) 0.006(2) 0.004(2)
C26 0.032(3) 0.034(3) 0.034(3) 0.011(3) 0.001(2) 0.006(2)
C27 0.035(3) 0.026(3) 0.054(4) 0.020(3) 0.015(3) 0.002(2)
C28 0.033(3) 0.019(3) 0.051(4) 0.006(3) 0.008(3) 0.001(2)
C29 0.022(2) 0.029(3) 0.037(3) 0.001(3) 0.001(2) -0.002(2)
C30 0.027(2) 0.018(3) 0.029(3) 0.004(2) 0.009(2) 0.004(2)
O31 0.0348(17) 0.0146(17) 0.0228(16) 0.0019(16) -0.0008(14) -0.0005(17)
O291 0.041(2) 0.015(2) 0.039(2) -0.0033(18) -0.0006(18) -0.0013(16)
C33 0.075(5) 0.033(4) 0.055(5) -0.008(4) 0.002(4) -0.007(3)
C34 0.083(6) 0.058(6) 0.076(6) -0.034(5) 0.005(5) -0.011(4)
O5 0.0189(16) 0.031(3) 0.032(2) 0.0055(18) -0.0012(15) 0.0005(14)
C42 0.035(3) 0.047(4) 0.047(4) 0.015(3) 0.009(3) 0.003(3)
O1 0.0255(18) 0.033(2) 0.031(2) -0.0048(19) 0.0044(16) -0.0050(16)
C52 0.036(3) 0.053(5) 0.037(3) 0.002(3) 0.009(3) -0.007(3)
O61 0.0350(19) 0.042(3) 0.061(3) -0.008(3) 0.004(2) 0.0032(19)
C62 0.024(2) 0.033(3) 0.041(3) 0.009(3) -0.001(2) 0.004(2)
O63 0.0313(19) 0.054(3) 0.049(3) -0.010(2) -0.0037(19) -0.0039(19)
C64 0.035(3) 0.042(4) 0.093(6) -0.017(4) 0.005(4) -0.008(3)
O131 0.0351(19) 0.035(3) 0.0262(19) -0.0031(19) -0.0102(16) 0.0053(17)
C131 0.054(4) 0.055(5) 0.047(4) -0.015(4) -0.029(3) 0.019(3)
C132 0.055(6) 0.059(8) 0.026(5) -0.007(5) -0.009(4) 0.011(5)
C133 0.054(4) 0.055(5) 0.047(4) -0.015(4) -0.029(3) 0.019(3)
C134 0.031(9) 0.09(2) 0.056(14) -0.056(15) -0.016(8) 0.006(9)

loop_
_atom_type_symbol
_atom_type_description
_atom_type_scat_dispersion_real
_atom_type_scat_dispersion_imag
_atom_type_scat_source
C C 0.0033 0.0016 'International Tables Vol C Tables 4.2.6.8 and 6.1.1.4'
H H 0.0000 0.0000 'International Tables Vol C Tables 4.2.6.8 and 6.1.1.4'
N N 0.0061 0.0033 'International Tables Vol C Tables 4.2.6.8 and 6.1.1.4'
O O 0.0106 0.0060 'International Tables Vol C Tables 4.2.6.8 and 6.1.1.4'
Cd Cd -0.8075 1.2024 'International Tables Vol C Tables 4.2.6.8 and 6.1.1.4'
Ni Ni 0.3393 1.1124 'International Tables Vol C Tables 4.2.6.8 and 6.1.1.4'
S S 0.1246 0.1234 'International Tables Vol C Tables 4.2.6.8 and 6.1.1.4'

loop_
_geom_angle_atom_site_label_1
_geom_angle_atom_site_label_2
_geom_angle_atom_site_label_3
_geom_angle
O61 Cd1 N1 120.9(2)
O61 Cd1 O11 122.44(14)
N1 Cd1 O11 106.8(2)
O61 Cd1 O31 110.88(16)
N1 Cd1 O31 114.29(19)
O11 Cd1 O31 71.51(13)
O61 Cd1 O131 85.12(16)
N1 Cd1 O131 86.44(19)
O11 Cd1 O131 66.76(13)
O31 Cd1 O131 137.34(14)
O61 Cd1 O291 74.88(15)
N1 Cd1 O291 91.5(2)
O11 Cd1 O291 136.66(12)
O31 Cd1 O291 65.15(13)
O131 Cd1 O291 155.34(13)
N23 Ni1 O11 170.87(18)
N23 Ni1 O31 89.92(18)
O11 Ni1 O31 81.33(14)
N23 Ni1 N19 98.6(2)
O11 Ni1 N19 90.17(16)
O31 Ni1 N19 171.50(16)
N23 Ni1 O5 88.95(15)
O11 Ni1 O5 93.67(14)
O31 Ni1 O5 90.48(15)
N19 Ni1 O5 90.06(16)
N23 Ni1 O1 93.49(16)
O11 Ni1 O1 83.79(15)
O31 Ni1 O1 88.65(15)
N19 Ni1 O1 90.44(16)
O5 Ni1 O1 177.41(15)
N1 C1 S1 179.0(6)
C1 N1 Cd1 166.7(6)
C12 O11 Ni1 127.6(3)
C12 O11 Cd1 124.1(3)
Ni1 O11 Cd1 103.63(14)
O11 C12 C17 123.0(4)
O11 C12 C13 119.1(5)
C17 C12 C13 117.9(5)
O131 C13 C14 125.4(5)
O131 C13 C12 113.5(5)
C14 C13 C12 121.1(5)
C13 C14 C15 120.3(5)
C13 C14 H14 119.8
C15 C14 H14 119.8
C14 C15 C16 120.6(5)
C14 C15 H15 119.7
C16 C15 H15 119.7
C15 C16 C17 120.4(5)
C15 C16 H16 119.8
C17 C16 H16 119.8
C12 C17 C16 119.7(5)
C12 C17 C18 124.0(5)
C16 C17 C18 116.4(5)
N19 C18 C17 128.5(5)
N19 C18 H18 115.7
C17 C18 H18 115.7
C18 N19 C20 116.3(5)
C18 N19 Ni1 123.8(4)
C20 N19 Ni1 119.8(4)
N19 C20 C21 113.4(5)
N19 C20 H20A 108.9
C21 C20 H20A 108.9
N19 C20 H20B 108.9
C21 C20 H20B 108.9
H20A C20 H20B 107.7
C20 C21 C22 115.4(5)
C20 C21 H21A 108.4
C22 C21 H21A 108.4
C20 C21 H21B 108.4
C22 C21 H21B 108.4
H21A C21 H21B 107.5
N23 C22 C21 112.5(5)
N23 C22 H22A 109.1
C21 C22 H22A 109.1
N23 C22 H22B 109.1
C21 C22 H22B 109.1
H22A C22 H22B 107.8
C24 N23 C22 116.2(5)
C24 N23 Ni1 124.6(4)
C22 N23 Ni1 119.2(4)
N23 C24 C25 127.8(5)
N23 C24 H24 116.1
C25 C24 H24 116.1
C26 C25 C30 118.7(6)
C26 C25 C24 117.5(5)
C30 C25 C24 123.8(5)
C27 C26 C25 122.1(6)
C27 C26 H26 118.9
C25 C26 H26 118.9
C26 C27 C28 119.6(6)
C26 C27 H27 120.2
C28 C27 H27 120.2
C29 C28 C27 120.8(6)
C29 C28 H28 119.6
C27 C28 H28 119.6
O291 C29 C28 125.9(6)
O291 C29 C30 114.9(5)
C28 C29 C30 119.2(6)
O31 C30 C25 123.3(5)
O31 C30 C29 117.3(5)
C25 C30 C29 119.3(5)
C30 O31 Ni1 126.6(3)
C30 O31 Cd1 123.4(3)
Ni1 O31 Cd1 103.21(15)
C29 O291 C33 117.0(5)
C29 O291 Cd1 111.9(3)
C33 O291 Cd1 126.8(4)
O291 C33 C34 109.7(6)
O291 C33 H33A 109.7
C34 C33 H33A 109.7
O291 C33 H33B 109.7
C34 C33 H33B 109.7
H33A C33 H33B 108.2
C33 C34 H34A 109.5
C33 C34 H34B 109.5
H34A C34 H34B 109.5
C33 C34 H34C 109.5
H34A C34 H34C 109.5
H34B C34 H34C 109.5
C42 O5 Ni1 121.8(3)
C42 O5 H41 106(4)
Ni1 O5 H41 121(4)
O5 C42 H42A 109.5
O5 C42 H42B 109.5
H42A C42 H42B 109.5
O5 C42 H42C 109.5
H42A C42 H42C 109.5
H42B C42 H42C 109.5
C52 O1 Ni1 129.6(4)
C52 O1 H51 119(5)
Ni1 O1 H51 93(4)
O1 C52 H52A 109.5
O1 C52 H52B 109.5
H52A C52 H52B 109.5
O1 C52 H52C 109.5
H52A C52 H52C 109.5
H52B C52 H52C 109.5
C62 O61 Cd1 116.6(4)
O63 C62 O61 126.6(6)
O63 C62 C64 120.1(5)
O61 C62 C64 113.3(6)
C62 C64 H64A 109.5
C62 C64 H64B 109.5
H64A C64 H64B 109.5
C62 C64 H64C 109.5
H64A C64 H64C 109.5
H64B C64 H64C 109.5
C13 O131 C133 119.3(4)
C13 O131 C131 119.3(4)
C133 O131 C131 0.0(8)
C13 O131 Cd1 115.5(3)
C133 O131 Cd1 123.4(4)
C131 O131 Cd1 123.4(4)
C132 C131 O131 113.8(7)
C132 C131 H13A 108.8
O131 C131 H13A 108.8
C132 C131 H13B 108.8
O131 C131 H13B 108.8
H13A C131 H13B 107.7
C131 C132 H13C 109.5
C131 C132 H13D 109.5
H13C C132 H13D 109.5
C131 C132 H13E 109.5
H13C C132 H13E 109.5
H13D C132 H13E 109.5
O131 C133 C134 110.9(8)
O131 C133 H13F 109.5
C134 C133 H13F 109.5
O131 C133 H13G 109.5
C134 C133 H13G 109.5
H13F C133 H13G 108.0
C133 C134 H13H 109.5
C133 C134 H13I 109.5
H13H C134 H13I 109.5
C133 C134 H13J 109.5
H13H C134 H13J 109.5
H13I C134 H13J 109.5

loop_
_geom_bond_atom_site_label_1
_geom_bond_atom_site_label_2
_geom_bond_distance
Cd1 O61 2.159(4)
Cd1 N1 2.168(6)
Cd1 O11 2.244(4)
Cd1 O31 2.255(3)
Cd1 O131 2.507(4)
Cd1 O291 2.585(4)
Ni1 N23 2.016(5)
Ni1 O11 2.017(3)
Ni1 O31 2.017(4)
Ni1 N19 2.040(5)
Ni1 O5 2.119(4)
Ni1 O1 2.175(4)
C1 N1 1.158(8)
C1 S1 1.613(7)
O11 C12 1.314(6)
C12 C17 1.406(8)
C12 C13 1.432(7)
C13 O131 1.373(7)
C13 C14 1.373(8)
C14 C15 1.379(9)
C14 H14 0.9300
C15 C16 1.381(8)
C15 H15 0.9300
C16 C17 1.415(7)
C16 H16 0.9300
C17 C18 1.449(7)
C18 N19 1.280(7)
C18 H18 0.9300
N19 C20 1.481(7)
C20 C21 1.502(8)
C20 H20A 0.9700
C20 H20B 0.9700
C21 C22 1.507(9)
C21 H21A 0.9700
C21 H21B 0.9700
C22 N23 1.474(7)
C22 H22A 0.9700
C22 H22B 0.9700
N23 C24 1.293(7)
C24 C25 1.435(8)
C24 H24 0.9300
C25 C26 1.399(8)
C25 C30 1.401(7)
C26 C27 1.354(9)
C26 H26 0.9300
C27 C28 1.401(9)
C27 H27 0.9300
C28 C29 1.375(8)
C28 H28 0.9300
C29 O291 1.363(7)
C29 C30 1.432(8)
C30 O31 1.338(6)
O291 C33 1.437(8)
C33 C34 1.467(11)
C33 H33A 0.9700
C33 H33B 0.9700
C34 H34A 0.9600
C34 H34B 0.9600
C34 H34C 0.9600
O5 C42 1.413(7)
O5 H41 0.84(2)
C42 H42A 0.9600
C42 H42B 0.9600
C42 H42C 0.9600
O1 C52 1.415(7)
O1 H51 0.83(2)
C52 H52A 0.9600
C52 H52B 0.9600
C52 H52C 0.9600
O61 C62 1.272(7)
C62 O63 1.186(7)
C62 C64 1.515(9)
C64 H64A 0.9600
C64 H64B 0.9600
C64 H64C 0.9600
O131 C133 1.441(7)
O131 C131 1.441(7)
C131 C132 1.435(10)
C131 H13A 0.9700
C131 H13B 0.9700
C132 H13C 0.9600
C132 H13D 0.9600
C132 H13E 0.9600
C133 C134 1.488(15)
C133 H13F 0.9700
C133 H13G 0.9700
C134 H13H 0.9600
C134 H13I 0.9600
C134 H13J 0.9600

loop_
_geom_hbond_atom_site_label_D
_geom_hbond_atom_site_label_H
_geom_hbond_atom_site_label_A
_geom_hbond_distance_DH
_geom_hbond_distance_HA
_geom_hbond_distance_DA
_geom_hbond_angle_DHA
_geom_hbond_site_symmetry_A
O1 H51 O63 0.83(2) 1.96(4) 2.681(6) 144(6) .
O5 H41 O63 0.84(2) 1.98(3) 2.781(6) 161(6) 1_655
